data_7005357
loop_
_publ_author_name
'Franken, Andreas'
'Hodson, Bruce E.'
'McGrath, Thomas D.'
'Stone, F Gordon A'

_publ_section_title
;
 Synthesis and reactivity of fluorinated ferracarborane anions.
;
_journal_issue 22
_journal_name_full 'Dalton transactions (Cambridge, England : 2003)'
_journal_page_first 2254
_journal_page_last 2262
_journal_paper_doi 10.1039/b701219e
_journal_year 2007
_chemical_formula_sum 'C15 H29 B7 F3 Fe2 N2 O4 P'
_chemical_formula_weight 576.74
_chemical_name_systematic
;
?
;
_space_group_IT_number 2
_symmetry_cell_setting triclinic
_symmetry_space_group_name_Hall '-P 1'
_symmetry_space_group_name_H-M 'P -1'
_atom_sites_solution_hydrogens geom
_atom_sites_solution_primary direct
_atom_sites_solution_secondary difmap
_audit_creation_method SHELXL-97
_cell_angle_alpha 76.602(8)
_cell_angle_beta 77.069(8)
_cell_angle_gamma 63.929(7)
_cell_formula_units_Z 2
_cell_length_a 9.9020(13)
_cell_length_b 11.1053(14)
_cell_length_c 13.2738(16)
_cell_measurement_temperature 110(2)
_cell_volume 1263.0(3)
_computing_cell_refinement 'Bruker APEX2 (Bruker, 2003)'
_computing_data_collection 'Bruker APEX2 (Bruker, 2003)'
_computing_data_reduction 'Bruker APEX2 (Bruker, 2003)'
_computing_molecular_graphics 'Bruker SHELXTL (Bruker, 2001)'
_computing_publication_material 'Bruker SHELXTL (Bruker, 2001)'
_computing_structure_refinement 'Bruker SHELXTL (Bruker, 2001)'
_computing_structure_solution 'Bruker SHELXTL (Bruker, 2001)'
_diffrn_ambient_temperature 110(2)
_diffrn_measured_fraction_theta_full 0.934
_diffrn_measured_fraction_theta_max 0.908
_diffrn_measurement_device_type 'Bruker-Nonius X-8 Apex CCD area detector'
_diffrn_measurement_method 'phi and omega scans'
_diffrn_radiation_monochromator graphite
_diffrn_radiation_source 'fine-focus sealed tube'
_diffrn_radiation_type MoK\a
_diffrn_radiation_wavelength 0.71073
_diffrn_reflns_av_R_equivalents 0.0582
_diffrn_reflns_av_sigmaI/netI 0.0804
_diffrn_reflns_limit_h_max 12
_diffrn_reflns_limit_h_min -12
_diffrn_reflns_limit_k_max 13
_diffrn_reflns_limit_k_min -13
_diffrn_reflns_limit_l_max 16
_diffrn_reflns_limit_l_min -16
_diffrn_reflns_number 14315
_diffrn_reflns_theta_full 25.00
_diffrn_reflns_theta_max 26.47
_diffrn_reflns_theta_min 2.07
_exptl_absorpt_coefficient_mu 1.259
_exptl_absorpt_correction_T_max 0.9148
_exptl_absorpt_correction_T_min 0.8005
_exptl_absorpt_correction_type multi-scan
_exptl_absorpt_process_details 'SADABS (Bruker, 2003)'
_exptl_crystal_colour orange
_exptl_crystal_density_diffrn 1.517
_exptl_crystal_density_method 'not measured'
_exptl_crystal_description prism
_exptl_crystal_F_000 588
_exptl_crystal_size_max 0.19
_exptl_crystal_size_mid 0.13
_exptl_crystal_size_min 0.07
_refine_diff_density_max 1.269
_refine_diff_density_min -0.439
_refine_diff_density_rms 0.102
_refine_ls_extinction_method none
_refine_ls_goodness_of_fit_ref 1.029
_refine_ls_hydrogen_treatment constr
_refine_ls_matrix_type full
_refine_ls_number_parameters 307
_refine_ls_number_reflns 4726
_refine_ls_number_restraints 0
_refine_ls_restrained_S_all 1.029
_refine_ls_R_factor_all 0.0936
_refine_ls_R_factor_gt 0.0525
_refine_ls_shift/su_max 0.000
_refine_ls_shift/su_mean 0.000
_refine_ls_structure_factor_coef Fsqd
_refine_ls_weighting_details 'calc w=1/[\s^2^(Fo^2^)+(0.0608P)^2^+0.5091P] where P=(Fo^2^+2Fc^2^)/3'
_refine_ls_weighting_scheme calc
_refine_ls_wR_factor_gt 0.1135
_refine_ls_wR_factor_ref 0.1326
_reflns_number_gt 3143
_reflns_number_total 4726
_reflns_threshold_expression >2sigma(I)
_cod_data_source_file b701219e.txt
_cod_data_source_block 10
_cod_depositor_comments
;
The following automatic conversions were performed:
'_symmetry_cell_setting' value 'Triclinic' changed to 'triclinic'
according to '/home/saulius/struct/CIF-dictionaries/cif_core.dic'
dictionary named 'cif_core.dic' version 2.4.1 from 2010-06-29.

Automatic conversion script
Id: cif_fix_enum 1527 2010-12-29 10:47:43Z saulius 
;
_cod_original_sg_symbol_H-M 'P-1 '
_cod_database_code 7005357

loop_
_symmetry_equiv_pos_as_xyz
'x, y, z'
'-x, -y, -z'

loop_
_atom_site_label
_atom_site_type_symbol
_atom_site_fract_x
_atom_site_fract_y
_atom_site_fract_z
_atom_site_U_iso_or_equiv
_atom_site_adp_type
_atom_site_occupancy
_atom_site_symmetry_multiplicity
_atom_site_calc_flag
_atom_site_refinement_flags
_atom_site_disorder_assembly
_atom_site_disorder_group
Fe10 Fe 0.60047(7) 0.30337(6) 0.20556(4) 0.0216(2) Uani 1 1 d . . .
Fe6 Fe 0.84263(7) 0.09478(6) 0.17533(5) 0.02202(19) Uani 1 1 d . . .
P1 P 0.34157(13) 0.37044(12) 0.25881(9) 0.0235(3) Uani 1 1 d . . .
C1 C 0.8750(5) 0.0046(4) 0.4177(3) 0.0261(11) Uani 1 1 d . . .
H1 H 0.9439 -0.0744 0.4772 0.031 Uiso 1 1 calc R . .
B4 B 0.6960(6) 0.0710(5) 0.4281(4) 0.0246(12) Uani 1 1 d . . .
H4 H 0.6232 0.0442 0.4993 0.029 Uiso 1 1 calc R . .
B2 B 0.9485(7) 0.0683(5) 0.3114(4) 0.0277(13) Uani 1 1 d . . .
H2 H 1.0736 0.0405 0.2929 0.033 Uiso 1 1 calc R . .
B5 B 0.8127(6) 0.1631(5) 0.4112(4) 0.0245(12) Uani 1 1 d . . .
H5 H 0.8322 0.2099 0.4697 0.029 Uiso 1 1 calc R . .
B3 B 0.8224(6) -0.0307(5) 0.3273(4) 0.0249(12) Uani 1 1 d . . .
H3 H 0.8473 -0.1374 0.3204 0.030 Uiso 1 1 calc R . .
B7 B 0.6417(6) 0.1061(5) 0.2952(4) 0.0225(12) Uani 1 1 d . . .
B8 B 0.6332(6) 0.2465(5) 0.3600(4) 0.0249(12) Uani 1 1 d . . .
B9 B 0.8143(6) 0.2407(5) 0.2711(4) 0.0263(13) Uani 1 1 d . . .
F8 F 0.5303(3) 0.3398(2) 0.42385(17) 0.0260(6) Uani 1 1 d . . .
F7 F 0.5391(3) 0.0546(2) 0.29058(18) 0.0258(6) Uani 1 1 d . . .
F9 F 0.8793(3) 0.3332(2) 0.24408(19) 0.0301(6) Uani 1 1 d . . .
C61 C 1.0162(6) -0.0481(5) 0.1547(3) 0.0292(11) Uani 1 1 d . . .
C63 C 0.7500(5) 0.0481(4) 0.0980(3) 0.0257(11) Uani 1 1 d . . .
C62 C 0.8987(5) 0.2097(5) 0.0753(4) 0.0291(11) Uani 1 1 d . . .
O61 O 1.1288(4) -0.1407(3) 0.1410(2) 0.0381(9) Uani 1 1 d . . .
O62 O 0.9379(4) 0.2827(4) 0.0123(3) 0.0408(9) Uani 1 1 d . . .
O63 O 0.6941(4) 0.0158(3) 0.0491(2) 0.0351(8) Uani 1 1 d . . .
C101 C 0.5885(5) 0.4745(5) 0.2152(3) 0.0253(11) Uani 1 1 d . . .
C102 C 0.6173(6) 0.6923(5) 0.2287(3) 0.0296(12) Uani 1 1 d . . .
C103 C 0.7694(6) 0.6791(6) 0.1635(4) 0.0515(16) Uani 1 1 d . . .
H10A H 0.7624 0.6882 0.0894 0.077 Uiso 1 1 calc R . .
H10B H 0.8481 0.5901 0.1855 0.077 Uiso 1 1 calc R . .
H10C H 0.7955 0.7505 0.1736 0.077 Uiso 1 1 calc R . .
C105 C 0.4900(6) 0.8188(5) 0.1885(5) 0.0553(17) Uani 1 1 d . . .
H10D H 0.4920 0.8213 0.1139 0.083 Uiso 1 1 calc R . .
H10E H 0.5018 0.8983 0.1983 0.083 Uiso 1 1 calc R . .
H10F H 0.3929 0.8197 0.2270 0.083 Uiso 1 1 calc R . .
C104 C 0.6235(9) 0.6813(7) 0.3430(4) 0.067(2) Uani 1 1 d . . .
H10G H 0.7096 0.5979 0.3647 0.101 Uiso 1 1 calc R . .
H10H H 0.5291 0.6791 0.3843 0.101 Uiso 1 1 calc R . .
H10I H 0.6360 0.7598 0.3543 0.101 Uiso 1 1 calc R . .
N101 N 0.5919(4) 0.5740(4) 0.2191(3) 0.0217(8) Uani 1 1 d . . .
N102 N 0.5816(4) 0.3280(4) 0.0803(3) 0.0260(9) Uani 1 1 d . . .
O102 O 0.5668(4) 0.3462(3) -0.0088(2) 0.0353(9) Uani 1 1 d . . .
C113 C 0.2702(5) 0.2902(5) 0.3836(3) 0.0279(11) Uani 1 1 d . . .
H11A H 0.3149 0.1911 0.3834 0.033 Uiso 1 1 calc R . .
H11B H 0.3069 0.3059 0.4408 0.033 Uiso 1 1 calc R . .
C111 C 0.2476(5) 0.3531(5) 0.1620(4) 0.0311(12) Uani 1 1 d . . .
H11C H 0.1364 0.3957 0.1833 0.037 Uiso 1 1 calc R . .
H11D H 0.2710 0.4046 0.0939 0.037 Uiso 1 1 calc R . .
C115 C 0.2370(5) 0.5526(5) 0.2636(4) 0.0305(11) Uani 1 1 d . . .
H11E H 0.2768 0.6019 0.2008 0.037 Uiso 1 1 calc R . .
H11F H 0.1293 0.5777 0.2588 0.037 Uiso 1 1 calc R . .
C114 C 0.0974(5) 0.3399(5) 0.4078(4) 0.0362(13) Uani 1 1 d . . .
H11G H 0.0704 0.2912 0.4753 0.054 Uiso 1 1 calc R . .
H11H H 0.0594 0.3229 0.3528 0.054 Uiso 1 1 calc R . .
H11I H 0.0516 0.4374 0.4110 0.054 Uiso 1 1 calc R . .
C116 C 0.2428(6) 0.6029(5) 0.3601(4) 0.0372(13) Uani 1 1 d . . .
H11J H 0.1839 0.7013 0.3539 0.056 Uiso 1 1 calc R . .
H11K H 0.3485 0.5813 0.3652 0.056 Uiso 1 1 calc R . .
H11L H 0.1997 0.5582 0.4231 0.056 Uiso 1 1 calc R . .
C112 C 0.2908(6) 0.2079(5) 0.1459(4) 0.0341(12) Uani 1 1 d . . .
H11M H 0.2358 0.2096 0.0924 0.051 Uiso 1 1 calc R . .
H11N H 0.2640 0.1564 0.2118 0.051 Uiso 1 1 calc R . .
H11O H 0.4003 0.1646 0.1233 0.051 Uiso 1 1 calc R . .

loop_
_atom_site_aniso_label
_atom_site_aniso_U_11
_atom_site_aniso_U_22
_atom_site_aniso_U_33
_atom_site_aniso_U_23
_atom_site_aniso_U_13
_atom_site_aniso_U_12
Fe10 0.0313(4) 0.0185(4) 0.0130(3) -0.0031(2) -0.0058(3) -0.0067(3)
Fe6 0.0294(4) 0.0181(4) 0.0171(3) -0.0043(3) -0.0048(3) -0.0070(3)
P1 0.0298(7) 0.0226(7) 0.0172(6) -0.0039(5) -0.0042(5) -0.0091(5)
C1 0.040(3) 0.020(3) 0.022(2) 0.0014(19) -0.017(2) -0.012(2)
B4 0.036(3) 0.025(3) 0.016(2) -0.003(2) -0.009(2) -0.013(3)
B2 0.037(3) 0.025(3) 0.024(3) -0.004(2) -0.010(2) -0.013(3)
B5 0.030(3) 0.024(3) 0.023(3) -0.007(2) -0.008(2) -0.010(2)
B3 0.035(3) 0.022(3) 0.019(3) -0.003(2) -0.010(2) -0.010(2)
B7 0.032(3) 0.019(3) 0.014(2) -0.002(2) -0.007(2) -0.006(2)
B8 0.036(3) 0.018(3) 0.020(3) -0.004(2) -0.009(2) -0.007(2)
B9 0.035(3) 0.022(3) 0.022(3) -0.004(2) -0.011(2) -0.008(3)
F8 0.0342(15) 0.0258(15) 0.0162(12) -0.0073(11) -0.0053(11) -0.0077(12)
F7 0.0336(14) 0.0253(15) 0.0214(13) -0.0050(11) -0.0069(11) -0.0125(12)
F9 0.0418(16) 0.0244(15) 0.0311(15) -0.0028(12) -0.0102(13) -0.0180(13)
C61 0.042(3) 0.029(3) 0.018(2) -0.003(2) -0.005(2) -0.016(3)
C63 0.032(3) 0.019(3) 0.020(2) -0.0047(19) 0.000(2) -0.007(2)
C62 0.039(3) 0.029(3) 0.022(2) -0.007(2) -0.009(2) -0.013(2)
O61 0.037(2) 0.030(2) 0.0316(19) -0.0070(16) -0.0033(16) 0.0004(18)
O62 0.054(2) 0.041(2) 0.0313(19) -0.0007(17) -0.0018(18) -0.028(2)
O63 0.047(2) 0.039(2) 0.0274(18) -0.0121(16) -0.0068(16) -0.0207(18)
C101 0.026(3) 0.032(3) 0.011(2) -0.003(2) -0.0052(19) -0.006(2)
C102 0.046(3) 0.025(3) 0.024(2) -0.003(2) -0.008(2) -0.019(2)
C103 0.055(4) 0.046(4) 0.057(4) -0.008(3) 0.008(3) -0.031(3)
C105 0.054(4) 0.024(3) 0.091(5) -0.009(3) -0.021(3) -0.014(3)
C104 0.135(6) 0.083(5) 0.022(3) -0.009(3) -0.008(3) -0.079(5)
N101 0.034(2) 0.022(2) 0.0144(18) -0.0057(16) -0.0031(16) -0.0146(19)
N102 0.035(2) 0.021(2) 0.0178(19) -0.0058(16) -0.0060(17) -0.0059(18)
O102 0.048(2) 0.037(2) 0.0143(16) -0.0062(14) -0.0095(15) -0.0077(17)
C113 0.037(3) 0.031(3) 0.017(2) -0.005(2) -0.005(2) -0.013(2)
C111 0.030(3) 0.036(3) 0.026(3) -0.002(2) -0.008(2) -0.012(2)
C115 0.028(3) 0.027(3) 0.032(3) -0.007(2) -0.004(2) -0.007(2)
C114 0.038(3) 0.039(3) 0.031(3) -0.005(2) 0.001(2) -0.019(3)
C116 0.041(3) 0.034(3) 0.030(3) -0.012(2) 0.004(2) -0.010(3)
C112 0.039(3) 0.040(3) 0.030(3) -0.011(2) -0.011(2) -0.016(3)

loop_
_atom_type_symbol
_atom_type_description
_atom_type_scat_dispersion_real
_atom_type_scat_dispersion_imag
_atom_type_scat_source
C C 0.0033 0.0016 'International Tables Vol C Tables 4.2.6.8 and 6.1.1.4'
H H 0.0000 0.0000 'International Tables Vol C Tables 4.2.6.8 and 6.1.1.4'
B B 0.0013 0.0007 'International Tables Vol C Tables 4.2.6.8 and 6.1.1.4'
N N 0.0061 0.0033 'International Tables Vol C Tables 4.2.6.8 and 6.1.1.4'
O O 0.0106 0.0060 'International Tables Vol C Tables 4.2.6.8 and 6.1.1.4'
F F 0.0171 0.0103 'International Tables Vol C Tables 4.2.6.8 and 6.1.1.4'
P P 0.1023 0.0942 'International Tables Vol C Tables 4.2.6.8 and 6.1.1.4'
Fe Fe 0.3463 0.8444 'International Tables Vol C Tables 4.2.6.8 and 6.1.1.4'

loop_
_geom_angle_atom_site_label_1
_geom_angle_atom_site_label_2
_geom_angle_atom_site_label_3
_geom_angle
_geom_angle_site_symmetry_1
_geom_angle_site_symmetry_3
_geom_angle_publ_flag
N102 Fe10 C101 99.69(18) . . ?
N102 Fe10 B8 172.55(19) . . ?
C101 Fe10 B8 87.53(19) . . ?
N102 Fe10 B7 118.64(18) . . ?
C101 Fe10 B7 141.51(18) . . ?
B8 Fe10 B7 54.05(19) . . ?
N102 Fe10 B9 126.87(19) . . ?
C101 Fe10 B9 79.83(19) . . ?
B8 Fe10 B9 52.4(2) . . ?
B7 Fe10 B9 74.6(2) . . ?
N102 Fe10 P1 92.67(14) . . ?
C101 Fe10 P1 91.69(14) . . ?
B8 Fe10 P1 88.91(16) . . ?
B7 Fe10 P1 90.07(15) . . ?
B9 Fe10 P1 140.34(14) . . ?
N102 Fe10 Fe6 89.24(12) . . ?
C101 Fe10 Fe6 125.70(14) . . ?
B8 Fe10 Fe6 85.02(14) . . ?
B7 Fe10 Fe6 56.21(14) . . ?
B9 Fe10 Fe6 53.85(13) . . ?
P1 Fe10 Fe6 141.65(5) . . ?
C61 Fe6 C62 94.8(2) . . ?
C61 Fe6 C63 92.8(2) . . ?
C62 Fe6 C63 98.0(2) . . ?
C61 Fe6 B9 122.1(2) . . ?
C62 Fe6 B9 81.4(2) . . ?
C63 Fe6 B9 145.1(2) . . ?
C61 Fe6 B2 78.0(2) . . ?
C62 Fe6 B2 106.9(2) . . ?
C63 Fe6 B2 154.0(2) . . ?
B9 Fe6 B2 49.47(19) . . ?
C61 Fe6 B3 82.1(2) . . ?
C62 Fe6 B3 159.7(2) . . ?
C63 Fe6 B3 102.2(2) . . ?
B9 Fe6 B3 83.3(2) . . ?
B2 Fe6 B3 52.8(2) . . ?
C61 Fe6 B7 128.0(2) . . ?
C62 Fe6 B7 137.1(2) . . ?
C63 Fe6 B7 83.75(19) . . ?
B9 Fe6 B7 74.1(2) . . ?
B2 Fe6 B7 83.2(2) . . ?
B3 Fe6 B7 48.85(18) . . ?
C61 Fe6 Fe10 177.85(16) . . ?
C62 Fe6 Fe10 83.91(15) . . ?
C63 Fe6 Fe10 89.15(14) . . ?
B9 Fe6 Fe10 56.02(14) . . ?
B2 Fe6 Fe10 100.69(14) . . ?
B3 Fe6 Fe10 98.51(14) . . ?
B7 Fe6 Fe10 53.17(13) . . ?
C115 P1 C111 99.7(2) . . ?
C115 P1 C113 104.1(2) . . ?
C111 P1 C113 104.2(2) . . ?
C115 P1 Fe10 114.01(17) . . ?
C111 P1 Fe10 111.85(15) . . ?
C113 P1 Fe10 120.55(15) . . ?
B5 C1 B4 69.6(3) . . ?
B5 C1 B3 110.2(4) . . ?
B4 C1 B3 70.4(3) . . ?
B5 C1 B2 69.6(3) . . ?
B4 C1 B2 111.3(4) . . ?
B3 C1 B2 75.2(3) . . ?
B5 C1 H1 126.5 . . ?
B4 C1 H1 125.6 . . ?
B3 C1 H1 123.2 . . ?
B2 C1 H1 123.1 . . ?
C1 B4 B5 55.1(3) . . ?
C1 B4 B3 55.2(3) . . ?
B5 B4 B3 91.5(4) . . ?
C1 B4 B8 109.0(4) . . ?
B5 B4 B8 59.7(3) . . ?
B3 B4 B8 104.2(3) . . ?
C1 B4 B7 108.1(4) . . ?
B5 B4 B7 102.7(4) . . ?
B3 B4 B7 59.4(3) . . ?
B8 B4 B7 62.2(3) . . ?
C1 B4 H4 122.2 . . ?
B5 B4 H4 130.3 . . ?
B3 B4 H4 129.7 . . ?
B8 B4 H4 119.7 . . ?
B7 B4 H4 120.8 . . ?
C1 B2 B5 54.7(3) . . ?
C1 B2 B9 109.2(4) . . ?
B5 B2 B9 61.6(3) . . ?
C1 B2 B3 52.3(3) . . ?
B5 B2 B3 87.5(3) . . ?
B9 B2 B3 100.6(4) . . ?
C1 B2 Fe6 113.8(3) . . ?
B5 B2 Fe6 111.5(3) . . ?
B9 B2 Fe6 64.9(2) . . ?
B3 B2 Fe6 63.8(2) . . ?
C1 B2 H2 121.9 . . ?
B5 B2 H2 128.9 . . ?
B9 B2 H2 120.3 . . ?
B3 B2 H2 134.0 . . ?
Fe6 B2 H2 113.5 . . ?
C1 B5 B4 55.2(3) . . ?
C1 B5 B2 55.8(3) . . ?
B4 B5 B2 93.1(3) . . ?
C1 B5 B8 110.3(4) . . ?
B4 B5 B8 61.1(3) . . ?
B2 B5 B8 105.8(3) . . ?
C1 B5 B9 108.4(4) . . ?
B4 B5 B9 103.7(3) . . ?
B2 B5 B9 59.6(3) . . ?
B8 B5 B9 62.2(3) . . ?
C1 B5 H5 121.9 . . ?
B4 B5 H5 129.4 . . ?
B2 B5 H5 128.9 . . ?
B8 B5 H5 118.6 . . ?
B9 B5 H5 120.7 . . ?
C1 B3 B4 54.4(3) . . ?
C1 B3 B7 109.1(4) . . ?
B4 B3 B7 61.3(3) . . ?
C1 B3 B2 52.4(3) . . ?
B4 B3 B2 87.8(3) . . ?
B7 B3 B2 101.7(4) . . ?
C1 B3 Fe6 113.4(3) . . ?
B4 B3 Fe6 112.2(3) . . ?
B7 B3 Fe6 66.6(2) . . ?
B2 B3 Fe6 63.4(2) . . ?
C1 B3 H3 122.4 . . ?
B4 B3 H3 129.0 . . ?
B7 B3 H3 119.5 . . ?
B2 B3 H3 133.7 . . ?
Fe6 B3 H3 113.0 . . ?
F7 B7 B3 110.9(4) . . ?
F7 B7 B4 113.5(4) . . ?
B3 B7 B4 59.4(3) . . ?
F7 B7 B8 134.8(4) . . ?
B3 B7 B8 101.3(3) . . ?
B4 B7 B8 58.2(3) . . ?
F7 B7 Fe10 114.6(3) . . ?
B3 B7 Fe10 128.6(3) . . ?
B4 B7 Fe10 118.1(3) . . ?
B8 B7 Fe10 60.6(2) . . ?
F7 B7 Fe6 124.5(3) . . ?
B3 B7 Fe6 64.6(2) . . ?
B4 B7 Fe6 109.3(3) . . ?
B8 B7 Fe6 97.4(3) . . ?
Fe10 B7 Fe6 70.61(16) . . ?
F8 B8 B5 108.8(4) . . ?
F8 B8 B4 112.8(4) . . ?
B5 B8 B4 59.2(3) . . ?
F8 B8 B9 131.3(4) . . ?
B5 B8 B9 60.1(3) . . ?
B4 B8 B9 100.9(3) . . ?
F8 B8 B7 138.8(4) . . ?
B5 B8 B7 100.6(3) . . ?
B4 B8 B7 59.6(3) . . ?
B9 B8 B7 88.3(3) . . ?
F8 B8 Fe10 113.7(3) . . ?
B5 B8 Fe10 127.3(3) . . ?
B4 B8 Fe10 124.3(3) . . ?
B9 B8 Fe10 68.6(2) . . ?
B7 B8 Fe10 65.4(2) . . ?
F9 B9 B2 113.1(4) . . ?
F9 B9 B5 113.6(4) . . ?
B2 B9 B5 58.9(3) . . ?
F9 B9 B8 130.8(4) . . ?
B2 B9 B8 101.8(4) . . ?
B5 B9 B8 57.6(3) . . ?
F9 B9 Fe6 125.3(3) . . ?
B2 B9 Fe6 65.7(2) . . ?
B5 B9 Fe6 110.2(3) . . ?
B8 B9 Fe6 99.8(3) . . ?
F9 B9 Fe10 115.3(3) . . ?
B2 B9 Fe10 127.3(3) . . ?
B5 B9 Fe10 115.6(3) . . ?
B8 B9 Fe10 59.1(2) . . ?
Fe6 B9 Fe10 70.13(16) . . ?
O61 C61 Fe6 179.8(4) . . ?
O63 C63 Fe6 178.5(4) . . ?
O62 C62 Fe6 178.2(4) . . ?
N101 C101 Fe10 175.2(4) . . ?
N101 C102 C105 108.5(4) . . ?
N101 C102 C104 106.1(4) . . ?
C105 C102 C104 112.9(5) . . ?
N101 C102 C103 106.9(4) . . ?
C105 C102 C103 111.3(4) . . ?
C104 C102 C103 110.8(5) . . ?
C102 C103 H10A 109.5 . . ?
C102 C103 H10B 109.5 . . ?
H10A C103 H10B 109.5 . . ?
C102 C103 H10C 109.5 . . ?
H10A C103 H10C 109.5 . . ?
H10B C103 H10C 109.5 . . ?
C102 C105 H10D 109.5 . . ?
C102 C105 H10E 109.5 . . ?
H10D C105 H10E 109.5 . . ?
C102 C105 H10F 109.5 . . ?
H10D C105 H10F 109.5 . . ?
H10E C105 H10F 109.5 . . ?
C102 C104 H10G 109.5 . . ?
C102 C104 H10H 109.5 . . ?
H10G C104 H10H 109.5 . . ?
C102 C104 H10I 109.5 . . ?
H10G C104 H10I 109.5 . . ?
H10H C104 H10I 109.5 . . ?
C101 N101 C102 172.1(4) . . ?
O102 N102 Fe10 179.4(4) . . ?
C114 C113 P1 115.4(3) . . ?
C114 C113 H11A 108.4 . . ?
P1 C113 H11A 108.4 . . ?
C114 C113 H11B 108.4 . . ?
P1 C113 H11B 108.4 . . ?
H11A C113 H11B 107.5 . . ?
C112 C111 P1 115.8(3) . . ?
C112 C111 H11C 108.3 . . ?
P1 C111 H11C 108.3 . . ?
C112 C111 H11D 108.3 . . ?
P1 C111 H11D 108.3 . . ?
H11C C111 H11D 107.4 . . ?
C116 C115 P1 116.7(3) . . ?
C116 C115 H11E 108.1 . . ?
P1 C115 H11E 108.1 . . ?
C116 C115 H11F 108.1 . . ?
P1 C115 H11F 108.1 . . ?
H11E C115 H11F 107.3 . . ?
C113 C114 H11G 109.5 . . ?
C113 C114 H11H 109.5 . . ?
H11G C114 H11H 109.5 . . ?
C113 C114 H11I 109.5 . . ?
H11G C114 H11I 109.5 . . ?
H11H C114 H11I 109.5 . . ?
C115 C116 H11J 109.5 . . ?
C115 C116 H11K 109.5 . . ?
H11J C116 H11K 109.5 . . ?
C115 C116 H11L 109.5 . . ?
H11J C116 H11L 109.5 . . ?
H11K C116 H11L 109.5 . . ?
C111 C112 H11M 109.5 . . ?
C111 C112 H11N 109.5 . . ?
H11M C112 H11N 109.5 . . ?
C111 C112 H11O 109.5 . . ?
H11M C112 H11O 109.5 . . ?
H11N C112 H11O 109.5 . . ?

loop_
_geom_bond_atom_site_label_1
_geom_bond_atom_site_label_2
_geom_bond_distance
_geom_bond_site_symmetry_2
_geom_bond_publ_flag
Fe10 N102 1.661(4) . ?
Fe10 C101 1.884(5) . ?
Fe10 B8 2.056(5) . ?
Fe10 B7 2.146(5) . ?
Fe10 B9 2.230(5) . ?
Fe10 P1 2.3197(14) . ?
Fe10 Fe6 2.5288(9) . ?
Fe6 C61 1.772(5) . ?
Fe6 C62 1.791(5) . ?
Fe6 C63 1.803(5) . ?
Fe6 B9 2.171(5) . ?
Fe6 B2 2.186(5) . ?
Fe6 B3 2.194(5) . ?
Fe6 B7 2.228(5) . ?
P1 C115 1.832(5) . ?
P1 C111 1.834(5) . ?
P1 C113 1.839(4) . ?
C1 B5 1.576(7) . ?
C1 B4 1.578(7) . ?
C1 B3 1.595(6) . ?
C1 B2 1.597(7) . ?
C1 H1 1.1200 . ?
B4 B5 1.801(8) . ?
B4 B3 1.828(7) . ?
B4 B8 1.836(7) . ?
B4 B7 1.864(7) . ?
B4 H4 1.1200 . ?
B2 B5 1.810(7) . ?
B2 B9 1.823(7) . ?
B2 B3 1.948(8) . ?
B2 H2 1.1200 . ?
B5 B8 1.811(7) . ?
B5 B9 1.859(7) . ?
B5 H5 1.1200 . ?
B3 B7 1.829(7) . ?
B3 H3 1.1200 . ?
B7 F7 1.385(6) . ?
B7 B8 1.911(7) . ?
B8 F8 1.387(5) . ?
B8 B9 1.897(8) . ?
B9 F9 1.381(6) . ?
C61 O61 1.150(5) . ?
C63 O63 1.139(5) . ?
C62 O62 1.150(5) . ?
C101 N101 1.133(6) . ?
C102 N101 1.479(6) . ?
C102 C105 1.498(7) . ?
C102 C104 1.507(6) . ?
C102 C103 1.523(7) . ?
C103 H10A 0.9800 . ?
C103 H10B 0.9800 . ?
C103 H10C 0.9800 . ?
C105 H10D 0.9800 . ?
C105 H10E 0.9800 . ?
C105 H10F 0.9800 . ?
C104 H10G 0.9800 . ?
C104 H10H 0.9800 . ?
C104 H10I 0.9800 . ?
N102 O102 1.183(4) . ?
C113 C114 1.531(6) . ?
C113 H11A 0.9900 . ?
C113 H11B 0.9900 . ?
C111 C112 1.530(6) . ?
C111 H11C 0.9900 . ?
C111 H11D 0.9900 . ?
C115 C116 1.533(6) . ?
C115 H11E 0.9900 . ?
C115 H11F 0.9900 . ?
C114 H11G 0.9800 . ?
C114 H11H 0.9800 . ?
C114 H11I 0.9800 . ?
C116 H11J 0.9800 . ?
C116 H11K 0.9800 . ?
C116 H11L 0.9800 . ?
C112 H11M 0.9800 . ?
C112 H11N 0.9800 . ?
C112 H11O 0.9800 . ?
